data_7226165
loop_
_publ_author_name
'Jia, Yu-Qi'
'Feng, Si-Si'
'Shen, Mei-Lin'
'Lu, Li-Ping'

_publ_section_title
;
 Construction of multifunctional materials based on Tb3+and croconic acid,
 directed by K+cations: synthesis, structures, fluorescence, magnetic and
 ferroelectric behaviors
;
_journal_issue 28
_journal_name_full CrystEngComm
_journal_page_first 5344
_journal_paper_doi 10.1039/C6CE00308G
_journal_volume 18
_journal_year 2016
_chemical_formula_sum 'C10 H14 K O17 Tb'
_chemical_formula_weight 604.23
_chemical_name_systematic 'Complex 4'
_space_group_IT_number 36
_symmetry_cell_setting orthorhombic
_symmetry_space_group_name_Hall 'C 2c -2'
_symmetry_space_group_name_H-M 'C m c 21'
_atom_sites_solution_hydrogens geom
_atom_sites_solution_primary direct
_atom_sites_solution_secondary difmap
_audit_creation_method SHELXL-97
_audit_update_record
;
2015-11-16 deposited with the CCDC.
2016-05-23 downloaded from the CCDC.
;
_cell_angle_alpha 90.00
_cell_angle_beta 90.00
_cell_angle_gamma 90.00
_cell_formula_units_Z 4
_cell_length_a 16.031(3)
_cell_length_b 12.505(3)
_cell_length_c 8.4522(17)
_cell_measurement_temperature 293(2)
_cell_volume 1694.4(6)
_computing_cell_refinement 'Bruker SMART'
_computing_data_collection 'Bruker SMART'
_computing_data_reduction 'Bruker SAINT'
_computing_molecular_graphics 'Bruker SHELXTL'
_computing_publication_material 'Bruker SHELXTL'
_computing_structure_refinement 'SHELXL-97 (Sheldrick, 2008)'
_computing_structure_solution 'SHELXS-97 (Sheldrick, 2008)'
_diffrn_ambient_temperature 293(2)
_diffrn_measured_fraction_theta_full 0.994
_diffrn_measured_fraction_theta_max 0.994
_diffrn_measurement_device_type CCD
_diffrn_measurement_method 'phi and omega scans'
_diffrn_radiation_monochromator graphite
_diffrn_radiation_source 'fine-focus sealed tube'
_diffrn_radiation_type MoK\a
_diffrn_radiation_wavelength 0.71073
_diffrn_reflns_av_R_equivalents 0.0519
_diffrn_reflns_av_sigmaI/netI 0.0420
_diffrn_reflns_limit_h_max 21
_diffrn_reflns_limit_h_min -21
_diffrn_reflns_limit_k_max 16
_diffrn_reflns_limit_k_min -16
_diffrn_reflns_limit_l_max 11
_diffrn_reflns_limit_l_min -11
_diffrn_reflns_number 11426
_diffrn_reflns_theta_full 28.37
_diffrn_reflns_theta_max 28.37
_diffrn_reflns_theta_min 2.07
_exptl_absorpt_coefficient_mu 4.515
_exptl_absorpt_correction_T_max 0.405
_exptl_absorpt_correction_T_min 0.352
_exptl_absorpt_correction_type multi-scan
_exptl_absorpt_process_details sadabs
_exptl_crystal_colour yellow
_exptl_crystal_density_diffrn 2.369
_exptl_crystal_density_method 'not measured'
_exptl_crystal_description block
_exptl_crystal_F_000 1176
_exptl_crystal_preparation 'Magnetic properties, Luminescent'
_exptl_crystal_recrystallization_method 'Vapour Deposition'
_exptl_crystal_size_max 0.3
_exptl_crystal_size_mid 0.2
_exptl_crystal_size_min 0.2
_refine_diff_density_max 0.589
_refine_diff_density_min -0.640
_refine_diff_density_rms 0.096
_refine_ls_abs_structure_details 'Flack H D (1983), Acta Cryst. A39, 876-881'
_refine_ls_abs_structure_Flack 0.000(14)
_refine_ls_extinction_method none
_refine_ls_goodness_of_fit_ref 0.897
_refine_ls_hydrogen_treatment constr
_refine_ls_matrix_type full
_refine_ls_number_parameters 143
_refine_ls_number_reflns 2191
_refine_ls_number_restraints 13
_refine_ls_restrained_S_all 0.895
_refine_ls_R_factor_all 0.0272
_refine_ls_R_factor_gt 0.0227
_refine_ls_shift/su_max 0.001
_refine_ls_shift/su_mean 0.000
_refine_ls_structure_factor_coef Fsqd
_refine_ls_weighting_details 'calc w=1/[\s^2^(Fo^2^)+(0.0258P)^2^+0.0200P] where P=(Fo^2^+2Fc^2^)/3'
_refine_ls_weighting_scheme calc
_refine_ls_wR_factor_gt 0.0469
_refine_ls_wR_factor_ref 0.0489
_reflns_number_gt 2019
_reflns_number_total 2191
_reflns_threshold_expression >2sigma(I)
_cod_data_source_file c6ce00308g2.cif
_cod_data_source_block fq38-sd-36
_cod_database_code 7226165

loop_
_symmetry_equiv_pos_as_xyz
'x, y, z'
'-x, -y, z+1/2'
'-x, y, z'
'x, -y, z+1/2'
'x+1/2, y+1/2, z'
'-x+1/2, -y+1/2, z+1/2'
'-x+1/2, y+1/2, z'
'x+1/2, -y+1/2, z+1/2'

loop_
_atom_site_label
_atom_site_type_symbol
_atom_site_fract_x
_atom_site_fract_y
_atom_site_fract_z
_atom_site_U_iso_or_equiv
_atom_site_adp_type
_atom_site_occupancy
_atom_site_symmetry_multiplicity
_atom_site_calc_flag
_atom_site_refinement_flags
Tb1 Tb 0.5000 0.817031(17) 0.67242(4) 0.01665(7) Uani 1 2 d S
K1 K 1.0000 0.98975(12) 0.51006(18) 0.0317(3) Uani 1 2 d S
C1 C 0.6968(3) 0.8752(4) 0.6144(6) 0.0186(11) Uani 1 1 d .
C2 C 0.6818(3) 0.8790(4) 0.7815(6) 0.0165(9) Uani 1 1 d .
C3 C 0.7617(3) 0.8846(3) 0.8640(5) 0.0197(8) Uani 1 1 d .
C4 C 0.8262(3) 0.8951(4) 0.7401(5) 0.0217(9) Uani 1 1 d .
C5 C 0.7866(3) 0.8838(3) 0.5825(5) 0.0223(9) Uani 1 1 d U
O1 O 0.6371(2) 0.8629(4) 0.5171(4) 0.0254(8) Uani 1 1 d .
O2 O 0.6101(2) 0.8735(3) 0.8405(4) 0.0238(8) Uani 1 1 d .
O3 O 0.77263(18) 0.8788(3) 1.0094(4) 0.0287(7) Uani 1 1 d .
O4 O 0.90157(17) 0.9086(3) 0.7646(4) 0.0327(7) Uani 1 1 d .
O5 O 0.8225(2) 0.8825(3) 0.4550(4) 0.0353(8) Uani 1 1 d .
O6 O 0.5000 0.7500(6) 0.4115(7) 0.0315(17) Uani 1 2 d S
H6A H 0.5428 0.7471 0.3590 0.047 Uiso 1 1 d R
O7 O 0.5000 0.7349(5) 0.9576(7) 0.0235(13) Uani 1 2 d SU
H7A H 0.4587 0.7540 1.0080 0.035 Uiso 1 1 d R
O8 O 0.59180(14) 0.66105(18) 0.6795(8) 0.0247(6) Uani 1 1 d .
H8A H 0.6330 0.6452 0.6164 0.037 Uiso 1 1 d R
H8B H 0.6092 0.6708 0.7814 0.037 Uiso 1 1 d R
O9 O 0.5000 0.9985(3) 0.6223(5) 0.0339(13) Uani 1 2 d S
H9A H 0.4599 1.0388 0.6312 0.051 Uiso 1 1 d R
O10 O 0.87555(18) 0.6439(3) 0.6900(6) 0.0341(8) Uani 1 1 d G
H10A H 0.8661 0.6347 0.7883 0.051 Uiso 1 1 d G
H10B H 0.8301 0.6356 0.6379 0.051 Uiso 1 1 d G

loop_
_atom_site_aniso_label
_atom_site_aniso_U_11
_atom_site_aniso_U_22
_atom_site_aniso_U_33
_atom_site_aniso_U_23
_atom_site_aniso_U_13
_atom_site_aniso_U_12
Tb1 0.01307(10) 0.02025(11) 0.01662(10) 0.0001(2) 0.000 0.000
K1 0.0328(7) 0.0325(8) 0.0297(7) 0.0016(6) 0.000 0.000
C1 0.017(2) 0.023(2) 0.016(2) 0.0003(18) -0.0043(16) -0.0008(17)
C2 0.016(2) 0.014(2) 0.019(2) -0.0009(19) 0.001(2) -0.0025(18)
C3 0.016(2) 0.026(2) 0.017(2) 0.0012(16) -0.0020(17) -0.0004(16)
C4 0.018(2) 0.025(2) 0.023(2) 0.0048(17) 0.0035(19) -0.0032(19)
C5 0.022(2) 0.020(2) 0.025(2) 0.0043(19) 0.0018(19) -0.0029(19)
O1 0.021(2) 0.036(2) 0.0189(17) -0.0017(15) 0.0002(16) -0.0025(18)
O2 0.0147(17) 0.038(2) 0.0183(16) -0.0003(15) -0.0019(13) -0.0030(16)
O3 0.0241(16) 0.0396(19) 0.0224(16) 0.0017(14) -0.0037(13) 0.0001(14)
O4 0.0151(15) 0.044(2) 0.0390(18) 0.0006(15) -0.0001(14) -0.0039(14)
O5 0.0332(19) 0.047(2) 0.0257(17) 0.0031(15) 0.0137(15) 0.0029(16)
O6 0.020(3) 0.048(4) 0.027(3) -0.012(3) 0.000 0.000
O7 0.016(3) 0.033(3) 0.022(3) 0.000(2) 0.000 0.000
O8 0.0189(11) 0.0297(13) 0.0253(16) -0.008(3) 0.006(2) 0.0052(9)
O9 0.021(2) 0.022(2) 0.059(4) 0.0093(19) 0.000 0.000
O10 0.0284(14) 0.0493(17) 0.025(2) 0.003(2) -0.0002(18) 0.0014(13)

loop_
_atom_type_symbol
_atom_type_description
_atom_type_scat_dispersion_real
_atom_type_scat_dispersion_imag
_atom_type_scat_source
C C 0.0033 0.0016 'International Tables Vol C Tables 4.2.6.8 and 6.1.1.4'
H H 0.0000 0.0000 'International Tables Vol C Tables 4.2.6.8 and 6.1.1.4'
K K 0.2009 0.2494 'International Tables Vol C Tables 4.2.6.8 and 6.1.1.4'
O O 0.0106 0.0060 'International Tables Vol C Tables 4.2.6.8 and 6.1.1.4'
Tb Tb -0.1723 4.1537 'International Tables Vol C Tables 4.2.6.8 and 6.1.1.4'

loop_
_geom_angle_atom_site_label_1
_geom_angle_atom_site_label_2
_geom_angle_atom_site_label_3
_geom_angle
_geom_angle_site_symmetry_1
_geom_angle_site_symmetry_3
O9 Tb1 O6 100.2(2) . .
O9 Tb1 O2 79.49(13) . .
O6 Tb1 O2 131.69(9) . .
O9 Tb1 O2 79.48(13) . 3_655
O6 Tb1 O2 131.68(9) . 3_655
O2 Tb1 O2 96.14(17) . 3_655
O9 Tb1 O8 142.09(7) . 3_655
O6 Tb1 O8 74.9(2) . 3_655
O2 Tb1 O8 132.11(17) . 3_655
O2 Tb1 O8 76.98(15) 3_655 3_655
O9 Tb1 O8 142.09(7) . .
O6 Tb1 O8 74.9(2) . .
O2 Tb1 O8 76.97(15) . .
O2 Tb1 O8 132.11(17) 3_655 .
O8 Tb1 O8 74.04(11) 3_655 .
O9 Tb1 O7 123.65(18) . .
O6 Tb1 O7 136.10(14) . .
O2 Tb1 O7 64.28(12) . .
O2 Tb1 O7 64.28(12) 3_655 .
O8 Tb1 O7 70.40(19) 3_655 .
O8 Tb1 O7 70.40(19) . .
O9 Tb1 O1 72.14(11) . .
O6 Tb1 O1 67.05(11) . .
O2 Tb1 O1 67.12(11) . .
O2 Tb1 O1 149.06(11) 3_655 .
O8 Tb1 O1 133.73(16) 3_655 .
O8 Tb1 O1 71.48(14) . .
O7 Tb1 O1 123.09(8) . .
O9 Tb1 O1 72.14(11) . 3_655
O6 Tb1 O1 67.05(11) . 3_655
O2 Tb1 O1 149.06(10) . 3_655
O2 Tb1 O1 67.12(11) 3_655 3_655
O8 Tb1 O1 71.48(14) 3_655 3_655
O8 Tb1 O1 133.73(16) . 3_655
O7 Tb1 O1 123.09(8) . 3_655
O1 Tb1 O1 113.81(16) . 3_655
O9 Tb1 K1 150.89(12) . 5_445
O6 Tb1 K1 50.64(18) . 5_445
O2 Tb1 K1 118.17(10) . 5_445
O2 Tb1 K1 118.17(10) 3_655 5_445
O8 Tb1 K1 41.51(10) 3_655 5_445
O8 Tb1 K1 41.51(10) . 5_445
O7 Tb1 K1 85.46(14) . 5_445
O1 Tb1 K1 92.77(10) . 5_445
O1 Tb1 K1 92.76(10) 3_655 5_445
O7 K1 O4 76.50(13) 6_664 3_755
O7 K1 O4 76.50(13) 6_664 .
O4 K1 O4 67.12(13) 3_755 .
O7 K1 O4 108.74(13) 6_664 4_574
O4 K1 O4 174.75(8) 3_755 4_574
O4 K1 O4 113.21(10) . 4_574
O7 K1 O4 108.74(13) 6_664 2_774
O4 K1 O4 113.22(10) 3_755 2_774
O4 K1 O4 174.75(8) . 2_774
O4 K1 O4 65.93(12) 4_574 2_774
O7 K1 O8 142.03(10) 6_664 5
O4 K1 O8 67.58(12) 3_755 5
O4 K1 O8 99.61(14) . 5
O4 K1 O8 107.39(12) 4_574 5
O4 K1 O8 76.06(14) 2_774 5
O7 K1 O8 142.03(10) 6_664 7_655
O4 K1 O8 99.61(14) 3_755 7_655
O4 K1 O8 67.58(12) . 7_655
O4 K1 O8 76.06(14) 4_574 7_655
O4 K1 O8 107.39(12) 2_774 7_655
O8 K1 O8 59.46(11) 5 7_655
O7 K1 O5 63.95(7) 6_664 3_755
O4 K1 O5 57.70(9) 3_755 3_755
O4 K1 O5 117.07(10) . 3_755
O4 K1 O5 124.55(10) 4_574 3_755
O4 K1 O5 65.99(9) 2_774 3_755
O8 K1 O5 86.04(8) 5 3_755
O8 K1 O5 144.95(10) 7_655 3_755
O7 K1 O5 63.95(7) 6_664 .
O4 K1 O5 117.07(10) 3_755 .
O4 K1 O5 57.70(9) . .
O4 K1 O5 65.99(9) 4_574 .
O4 K1 O5 124.55(10) 2_774 .
O8 K1 O5 144.95(10) 5 .
O8 K1 O5 86.04(8) 7_655 .
O5 K1 O5 127.00(13) 3_755 .
O7 K1 O6 156.7(2) 6_664 5
O4 K1 O6 122.09(11) 3_755 5
O4 K1 O6 122.09(11) . 5
O4 K1 O6 52.99(10) 4_574 5
O4 K1 O6 52.99(10) 2_774 5
O8 K1 O6 54.58(13) 5 5
O8 K1 O6 54.58(13) 7_655 5
O5 K1 O6 111.84(7) 3_755 5
O5 K1 O6 111.84(7) . 5
O7 K1 K1 102.44(13) 6_664 2_775
O4 K1 K1 43.04(7) 3_755 2_775
O4 K1 K1 43.04(7) . 2_775
O4 K1 K1 133.44(8) 4_574 2_775
O4 K1 K1 133.44(8) 2_774 2_775
O8 K1 K1 58.30(12) 5 2_775
O8 K1 K1 58.30(12) 7_655 2_775
O5 K1 K1 99.87(7) 3_755 2_775
O5 K1 K1 99.87(7) . 2_775
O6 K1 K1 100.89(11) 5 2_775
O7 K1 K1 84.50(13) 6_664 2_774
O4 K1 K1 140.70(7) 3_755 2_774
O4 K1 K1 140.70(7) . 2_774
O4 K1 K1 42.21(7) 4_574 2_774
O4 K1 K1 42.21(7) 2_774 2_774
O8 K1 K1 115.98(13) 5 2_774
O8 K1 K1 115.98(13) 7_655 2_774
O5 K1 K1 83.08(7) 3_755 2_774
O5 K1 K1 83.08(7) . 2_774
O6 K1 K1 72.17(11) 5 2_774
K1 K1 K1 173.06(8) 2_775 2_774
O1 C1 C2 120.9(5) . .
O1 C1 C5 129.0(4) . .
C2 C1 C5 110.1(4) . .
O2 C2 C1 123.0(5) . .
O2 C2 C3 128.0(4) . .
C1 C2 C3 108.9(4) . .
O3 C3 C2 126.4(4) . .
O3 C3 C4 127.4(4) . .
C2 C3 C4 106.2(4) . .
O4 C4 C3 125.2(4) . .
O4 C4 C5 125.6(4) . .
C3 C4 C5 109.2(3) . .
O5 C5 C1 128.5(4) . .
O5 C5 C4 126.3(4) . .
C1 C5 C4 105.2(4) . .
C1 O1 Tb1 109.5(3) . .
C2 O2 Tb1 117.4(3) . .
C4 O4 K1 117.5(3) . .
C4 O4 K1 135.3(3) . 2_775
K1 O4 K1 94.74(9) . 2_775
C5 O5 K1 106.7(3) . .
Tb1 O6 K1 96.5(2) . 5_445
Tb1 O6 H6A 121.5 . .
K1 O6 H6A 95.3 5_445 .
Tb1 O7 K1 122.0(2) . 6_665
Tb1 O7 H7A 111.3 . .
K1 O7 H7A 101.9 6_665 .
Tb1 O8 K1 105.40(13) . 5_445
Tb1 O8 H8A 128.5 . .
K1 O8 H8A 85.2 5_445 .
Tb1 O8 H8B 95.8 . .
K1 O8 H8B 134.6 5_445 .
H8A O8 H8B 112.1 . .
Tb1 O9 H9A 125.9 . .
H10A O10 H10B 109.4 . .

loop_
_geom_bond_atom_site_label_1
_geom_bond_atom_site_label_2
_geom_bond_distance
_geom_bond_site_symmetry_2
Tb1 O9 2.309(4) .
Tb1 O6 2.360(6) .
Tb1 O2 2.373(4) .
Tb1 O2 2.373(4) 3_655
Tb1 O8 2.444(2) 3_655
Tb1 O8 2.444(2) .
Tb1 O7 2.620(6) .
Tb1 O1 2.623(4) .
Tb1 O1 2.623(4) 3_655
Tb1 K1 4.3164(18) 5_445
K1 O7 2.844(6) 6_664
K1 O4 2.854(3) 3_755
K1 O4 2.855(3) .
K1 O4 2.900(4) 4_574
K1 O4 2.900(4) 2_774
K1 O8 2.967(4) 5
K1 O8 2.967(4) 7_655
K1 O5 3.180(4) 3_755
K1 O5 3.180(4) .
K1 O6 3.359(7) 5
K1 K1 4.2338(9) 2_775
K1 K1 4.2339(9) 2_774
C1 O1 1.271(5) .
C1 C2 1.434(7) .
C1 C5 1.468(7) .
C2 O2 1.254(6) .
C2 C3 1.460(6) .
C3 O3 1.244(5) .
C3 C4 1.478(6) .
C4 O4 1.238(5) .
C4 C5 1.482(6) .
C5 O5 1.221(5) .
O4 K1 2.900(4) 2_775
O6 K1 3.359(7) 5_445
O6 H6A 0.8176 .
O7 K1 2.844(6) 6_665
O7 H7A 0.8227 .
O8 K1 2.967(4) 5_445
O8 H8A 0.8717 .
O8 H8B 0.9133 .
O9 H9A 0.8202 .
O10 H10A 0.8527 .
O10 H10B 0.8569 .

loop_
_geom_hbond_atom_site_label_D
_geom_hbond_atom_site_label_H
_geom_hbond_atom_site_label_A
_geom_hbond_distance_DH
_geom_hbond_distance_HA
_geom_hbond_distance_DA
_geom_hbond_angle_DHA
_geom_hbond_site_symmetry_A
O10 H10B O3 0.86 1.98 2.838(5) 177.1 6_664
O10 H10A O1 0.85 1.94 2.774(6) 167.7 6_665
O9 H9A O2 0.82 2.92 3.370(5) 117.1 2_674
O9 H9A O10 0.82 1.95 2.759(4) 168.8 5_455
O8 H8B O7 0.91 2.43 2.923(8) 113.7 .
O8 H8B O5 0.91 1.95 2.759(7) 146.7 6_665
O8 H8A O3 0.87 1.79 2.653(5) 171.4 6_664
O7 H7A O5 0.82 2.81 3.203(5) 111.5 8_465
O7 H7A O10 0.82 2.40 3.183(6) 158.8 8_465
O6 H6A O4 0.82 2.29 2.822(6) 123.7 6_664
O6 H6A O10 0.82 2.37 3.041(7) 139.9 6_664

loop_
_geom_torsion_atom_site_label_1
_geom_torsion_atom_site_label_2
_geom_torsion_atom_site_label_3
_geom_torsion_atom_site_label_4
_geom_torsion
_geom_torsion_site_symmetry_1
_geom_torsion_site_symmetry_4
O1 C1 C2 O2 -1.9(10) . .
C5 C1 C2 O2 179.9(4) . .
O1 C1 C2 C3 175.3(4) . .
C5 C1 C2 C3 -2.9(7) . .
O2 C2 C3 O3 4.2(9) . .
C1 C2 C3 O3 -172.8(5) . .
O2 C2 C3 C4 -177.4(5) . .
C1 C2 C3 C4 5.6(6) . .
O3 C3 C4 O4 -6.3(8) . .
C2 C3 C4 O4 175.4(4) . .
O3 C3 C4 C5 172.1(5) . .
C2 C3 C4 C5 -6.3(5) . .
O1 C1 C5 O5 1.3(9) . .
C2 C1 C5 O5 179.3(5) . .
O1 C1 C5 C4 -179.0(6) . .
C2 C1 C5 C4 -1.0(6) . .
O4 C4 C5 O5 2.6(8) . .
C3 C4 C5 O5 -175.7(4) . .
O4 C4 C5 C1 -177.2(4) . .
C3 C4 C5 C1 4.5(5) . .
C2 C1 O1 Tb1 -9.0(7) . .
C5 C1 O1 Tb1 168.8(4) . .
O9 Tb1 O1 C1 96.5(4) . .
O6 Tb1 O1 C1 -153.6(4) . .
O2 Tb1 O1 C1 10.7(3) . .
O2 Tb1 O1 C1 72.1(4) 3_655 .
O8 Tb1 O1 C1 -116.5(4) 3_655 .
O8 Tb1 O1 C1 -72.6(4) . .
O7 Tb1 O1 C1 -22.5(4) . .
O1 Tb1 O1 C1 156.9(3) 3_655 .
K1 Tb1 O1 C1 -108.9(4) 5_445 .
C1 C2 O2 Tb1 13.5(7) . .
C3 C2 O2 Tb1 -163.1(4) . .
O9 Tb1 O2 C2 -87.1(4) . .
O6 Tb1 O2 C2 7.3(5) . .
O2 Tb1 O2 C2 -165.2(3) 3_655 .
O8 Tb1 O2 C2 116.8(4) 3_655 .
O8 Tb1 O2 C2 62.9(4) . .
O7 Tb1 O2 C2 137.2(4) . .
O1 Tb1 O2 C2 -12.2(3) . .
O1 Tb1 O2 C2 -110.7(4) 3_655 .
K1 Tb1 O2 C2 68.2(4) 5_445 .
C3 C4 O4 K1 -161.3(3) . .
C5 C4 O4 K1 20.6(6) . .
C3 C4 O4 K1 -30.1(7) . 2_775
C5 C4 O4 K1 151.8(4) . 2_775
O7 K1 O4 C4 -86.5(3) 6_664 .
O4 K1 O4 C4 -167.3(3) 3_755 .
O4 K1 O4 C4 18.4(3) 4_574 .
O8 K1 O4 C4 132.1(3) 5 .
O8 K1 O4 C4 81.0(3) 7_655 .
O5 K1 O4 C4 -137.4(3) 3_755 .
O5 K1 O4 C4 -19.0(3) . .
O6 K1 O4 C4 78.1(3) 5 .
K1 K1 O4 C4 147.9(4) 2_775 .
K1 K1 O4 C4 -23.2(4) 2_774 .
O7 K1 O4 K1 125.57(11) 6_664 2_775
O4 K1 O4 K1 44.74(11) 3_755 2_775
O4 K1 O4 K1 -129.56(14) 4_574 2_775
O8 K1 O4 K1 -15.83(10) 5 2_775
O8 K1 O4 K1 -66.98(12) 7_655 2_775
O5 K1 O4 K1 74.62(12) 3_755 2_775
O5 K1 O4 K1 -166.92(14) . 2_775
O6 K1 O4 K1 -69.84(13) 5 2_775
K1 K1 O4 K1 -171.11(11) 2_774 2_775
C1 C5 O5 K1 159.6(4) . .
C4 C5 O5 K1 -20.1(6) . .
O7 K1 O5 C5 108.7(3) 6_664 .
O4 K1 O5 C5 51.5(3) 3_755 .
O4 K1 O5 C5 18.6(3) . .
O4 K1 O5 C5 -123.7(3) 4_574 .
O4 K1 O5 C5 -155.7(3) 2_774 .
O8 K1 O5 C5 -37.5(4) 5 .
O8 K1 O5 C5 -47.2(3) 7_655 .
O5 K1 O5 C5 120.1(3) 3_755 .
O6 K1 O5 C5 -96.4(3) 5 .
K1 K1 O5 C5 9.6(3) 2_775 .
K1 K1 O5 C5 -164.0(3) 2_774 .
O9 Tb1 O6 K1 180.0 . 5_445
O2 Tb1 O6 K1 95.0(2) . 5_445
O2 Tb1 O6 K1 -95.0(2) 3_655 5_445
O8 Tb1 O6 K1 -38.59(7) 3_655 5_445
O8 Tb1 O6 K1 38.59(7) . 5_445
O7 Tb1 O6 K1 0.000(1) . 5_445
O1 Tb1 O6 K1 114.52(12) . 5_445
O1 Tb1 O6 K1 -114.52(12) 3_655 5_445
O9 Tb1 O7 K1 180.0 . 6_665
O6 Tb1 O7 K1 0.000(2) . 6_665
O2 Tb1 O7 K1 -124.33(12) . 6_665
O2 Tb1 O7 K1 124.33(12) 3_655 6_665
O8 Tb1 O7 K1 39.73(8) 3_655 6_665
O8 Tb1 O7 K1 -39.73(8) . 6_665
O1 Tb1 O7 K1 -90.35(14) . 6_665
O1 Tb1 O7 K1 90.34(14) 3_655 6_665
K1 Tb1 O7 K1 0.0 5_445 6_665
O9 Tb1 O8 K1 -134.0(2) . 5_445
O6 Tb1 O8 K1 -46.68(19) . 5_445
O2 Tb1 O8 K1 173.0(2) . 5_445
O2 Tb1 O8 K1 86.5(3) 3_655 5_445
O8 Tb1 O8 K1 31.6(3) 3_655 5_445
O7 Tb1 O8 K1 105.99(18) . 5_445
O1 Tb1 O8 K1 -117.1(2) . 5_445
O1 Tb1 O8 K1 -11.5(3) 3_655 5_445
